data_4038723
loop_
_publ_author_name
'Li, Jing'
'Han, Xiao-Ni'
'Zhou, He-Ye'
'Han, Ying'
'Chen, Chuan-Feng'

_publ_section_title
;
 Helic[1]triptycene[3]arene: Synthesis, Complexation and Formation of
 [2]Rotaxane Shuttle.
;
_journal_name_full 'The Journal of organic chemistry'
_journal_paper_doi 10.1021/acs.joc.0c01558
_journal_year 2020
_chemical_formula_moiety 'C4 H8 Br2, C50 H48 O8'
_chemical_formula_sum 'C54 H56 Br2 O8'
_chemical_formula_weight 992.80
_space_group_crystal_system monoclinic
_space_group_IT_number 15
_space_group_name_Hall '-C 2yc'
_space_group_name_H-M_alt 'C 1 2/c 1'
_atom_sites_solution_hydrogens geom
_atom_sites_solution_primary dual
_audit_creation_date 2019-07-18
_audit_creation_method
;
Olex2 1.2
(compiled 2018.05.29 svn.r3508 for OlexSys, GUI svn.r5506)
;
_cell_angle_alpha 90
_cell_angle_beta 90.5070(10)
_cell_angle_gamma 90
_cell_formula_units_Z 4
_cell_length_a 13.3525(2)
_cell_length_b 25.8179(4)
_cell_length_c 16.7371(2)
_cell_measurement_reflns_used 14071
_cell_measurement_temperature 169.99(13)
_cell_measurement_theta_max 74.8500
_cell_measurement_theta_min 3.4140
_cell_volume 5769.61(14)
_computing_cell_refinement 'CrysAlisPro 1.171.40.14e (Rigaku OD, 2018)'
_computing_data_collection 'CrysAlisPro 1.171.40.14e (Rigaku OD, 2018)'
_computing_data_reduction 'CrysAlisPro 1.171.40.14e (Rigaku OD, 2018)'
_computing_molecular_graphics 'Olex2 (Dolomanov et al., 2009)'
_computing_publication_material 'Olex2 (Dolomanov et al., 2009)'
_computing_structure_refinement 'ShelXL (Sheldrick, 2015)'
_computing_structure_solution 'ShelXT (Sheldrick, 2015)'
_diffrn_ambient_environment N~2~
_diffrn_ambient_temperature 169.99(13)
_diffrn_detector 'CCD plate'
_diffrn_detector_type HyPix
_diffrn_measured_fraction_theta_full 1.000
_diffrn_measured_fraction_theta_max 0.963
_diffrn_measurement_details
;
List of Runs (angles in degrees, time in seconds):

  # Type    Start    End  Width  t~exp~   \w     \q     \k     \f   Frames
--------------------------------------------------------------------------
  1  \w    -24.00  65.00   0.50    1.34    --   47.20 -65.00  87.00  178
  2  \w     31.00 121.00   0.50    5.36    --  103.25 -65.00  87.00  180
  3  \w     91.00 169.00   0.50    5.36    --  103.25  45.00 -30.00  156
  4  \w     85.00 169.00   0.50    5.36    --  103.25  65.00-137.00  168
  5  \w     29.00 120.00   0.50    1.34    --   47.20  65.00-137.00  182
  6  \w     31.00 109.00   0.50    5.36    --  103.25 -94.00 -60.00  156
  7  \w    -65.00  26.00   0.50    1.34    --  -47.20  65.00-137.00  182
  8  \w   -117.00 -26.00   0.50    5.36    --  -99.00  65.00-137.00  182
  9  \w   -120.00 -84.00   0.50    1.34    --  -47.20 -77.00 120.00   72
 10  \w   -168.00 -81.00   0.50    5.36    --  -99.00 -65.00  87.00  174
 11  \w   -168.00 -85.00   0.50    5.36    --  -99.00 -15.00   0.00  166
 12  \w   -120.00 -71.00   0.50    1.34    --  -47.20-125.00-150.00   98
 13  \w   -120.00 -71.00   0.50    1.34    --  -47.20-125.00-180.00   98
 14  \w   -168.00 -82.00   0.50    5.36    --  -99.00 -61.00 -30.00  172
 15  \w   -168.00 -86.00   0.50    5.36    --  -99.00 -30.00 120.00  164
 16  \w   -168.00 -81.00   0.50    5.36    --  -99.00 -94.00  60.00  174
 17  \w   -168.00 -82.00   0.50    5.36    --  -99.00 -61.00 150.00  172
;
_diffrn_measurement_device 'four-circle diffractometer'
_diffrn_measurement_device_type 'XtaLAB Synergy R, HyPix'
_diffrn_measurement_method '\w scans'
_diffrn_orient_matrix_type 'CrysAlisPro convention (1999,Acta A55,543-557)'
_diffrn_orient_matrix_UB_11 -0.0793385000
_diffrn_orient_matrix_UB_12 -0.0406980000
_diffrn_orient_matrix_UB_13 0.0223891000
_diffrn_orient_matrix_UB_21 -0.0674170000
_diffrn_orient_matrix_UB_22 0.0188526000
_diffrn_orient_matrix_UB_23 -0.0692831000
_diffrn_orient_matrix_UB_31 0.0498338000
_diffrn_orient_matrix_UB_32 -0.0393464000
_diffrn_orient_matrix_UB_33 -0.0562713000
_diffrn_radiation_monochromator mirror
_diffrn_radiation_probe x-ray
_diffrn_radiation_type CuK\a
_diffrn_radiation_wavelength 1.54184
_diffrn_reflns_av_R_equivalents 0.0448
_diffrn_reflns_av_unetI/netI 0.0267
_diffrn_reflns_Laue_measured_fraction_full 1.000
_diffrn_reflns_Laue_measured_fraction_max 0.963
_diffrn_reflns_limit_h_max 16
_diffrn_reflns_limit_h_min -16
_diffrn_reflns_limit_k_max 31
_diffrn_reflns_limit_k_min -31
_diffrn_reflns_limit_l_max 20
_diffrn_reflns_limit_l_min -21
_diffrn_reflns_number 27949
_diffrn_reflns_point_group_measured_fraction_full 1.000
_diffrn_reflns_point_group_measured_fraction_max 0.963
_diffrn_reflns_theta_full 67.684
_diffrn_reflns_theta_max 75.539
_diffrn_reflns_theta_min 3.424
_diffrn_source 'Rotating-anode X-ray tube'
_diffrn_source_type 'PhotonJet R (Cu) X-ray Source'
_exptl_absorpt_coefficient_mu 2.144
_exptl_absorpt_correction_T_max 1.00000
_exptl_absorpt_correction_T_min 0.54743
_exptl_absorpt_correction_type multi-scan
_exptl_absorpt_process_details
;
CrysAlisPro 1.171.40.14e (Rigaku Oxford Diffraction, 2018)
Empirical absorption correction using spherical harmonics,
 implemented in SCALE3 ABSPACK scaling algorithm.
;
_exptl_crystal_colour 'clear dark orange'
_exptl_crystal_density_diffrn 1.143
_exptl_crystal_description block
_exptl_crystal_F_000 2056
_exptl_crystal_size_max 0.27
_exptl_crystal_size_mid 0.15
_exptl_crystal_size_min 0.08
_refine_diff_density_max 0.439
_refine_diff_density_min -0.599
_refine_diff_density_rms 0.051
_refine_ls_extinction_method none
_refine_ls_goodness_of_fit_ref 1.073
_refine_ls_hydrogen_treatment constr
_refine_ls_matrix_type full
_refine_ls_number_parameters 320
_refine_ls_number_reflns 5766
_refine_ls_number_restraints 59
_refine_ls_restrained_S_all 1.079
_refine_ls_R_factor_all 0.0780
_refine_ls_R_factor_gt 0.0676
_refine_ls_shift/su_max 0.000
_refine_ls_shift/su_mean 0.000
_refine_ls_structure_factor_coef Fsqd
_refine_ls_weighting_details 'w=1/[\s^2^(Fo^2^)+(0.1375P)^2^+2.5525P] where P=(Fo^2^+2Fc^2^)/3'
_refine_ls_weighting_scheme calc
_refine_ls_wR_factor_gt 0.2183
_refine_ls_wR_factor_ref 0.2311
_reflns_Friedel_coverage 0.000
_reflns_number_gt 4454
_reflns_number_total 5766
_reflns_threshold_expression 'I > 2\s(I)'
_cod_data_source_file jo0c01558_si_002.cif
_cod_data_source_block tx1082b_sq
_cod_database_code 4038723
_shelx_shelxl_version_number 2018/3
_chemical_oxdiff_formula CHOBrCl
_shelx_space_group_comment
;
The symmetry employed for this shelxl refinement is uniquely defined
by the following loop, which should always be used as a source of
symmetry information in preference to the above space-group names.
They are only intended as comments.
;
_reflns_odcompleteness_completeness 99.98
_reflns_odcompleteness_iscentric 1
_reflns_odcompleteness_theta 68.13
_olex2_refinement_description
;
1. Fixed Uiso
 At 1.2 times of:
  All C(H) groups, All C(H,H) groups
 At 1.5 times of:
  All C(H,H,H) groups
2. Restrained distances
 Br1-C26 = Br2-C29
 1.94 with sigma of 0.01
 C27-C26 = C28-C27 = C29-C28
 1.54 with sigma of 0.01
3. Uiso/Uaniso restraints and constraints
Br1 \\sim C26 \\sim C27 \\sim C28 \\sim C29 \\sim Br2: within 1.7A with sigma
of 0.02 and sigma for terminal atoms of 0.04
Uanis(Br1) \\sim Ueq, Uanis(C26) \\sim Ueq, Uanis(C27) \\sim Ueq, Uanis(C28)
\\sim Ueq, Uanis(C29) \\sim Ueq, Uanis(Br2) \\sim Ueq: with sigma of 0.01 and
sigma for terminal atoms of 0.02
4. Others
 Fixed Sof: Br1(0.5) Br2(0.5) C26(0.5) H26A(0.5) H26B(0.5) C27(0.5) H27A(0.5)
 H27B(0.5) C28(0.5) H28A(0.5) H28B(0.5) C29(0.5) H29A(0.5) H29B(0.5)
5.a Ternary CH refined with riding coordinates:
 C22(H22)
5.b Secondary CH2 refined with riding coordinates:
 C26(H26A,H26B), C27(H27A,H27B), C28(H28A,H28B), C29(H29A,H29B), C4(H4A,H4B),
 C14(H14A,H14B)
5.c Aromatic/amide H refined with riding coordinates:
 C3(H3), C7(H7), C10(H10), C16(H16), C19(H19), C24(H24), C25(H25)
5.d Idealised Me refined as rotating group:
 C5(H5A,H5B,H5C), C12(H12A,H12B,H12C), C13(H13A,H13B,H13C), C21(H21A,H21B,H21C)
;
_olex2_submission_special_instructions 'No special instructions were received'
_oxdiff_exptl_absorpt_empirical_details
;
Empirical correction (ABSPACK) includes:
- Absorption correction using spherical harmonics
- Frame scaling
;
_oxdiff_exptl_absorpt_empirical_full_max 1.686
_oxdiff_exptl_absorpt_empirical_full_min 0.516

loop_
_space_group_symop_operation_xyz
'x, y, z'
'-x, y, -z+1/2'
'x+1/2, y+1/2, z'
'-x+1/2, y+1/2, -z+1/2'
'-x, -y, -z'
'x, -y, z-1/2'
'-x+1/2, -y+1/2, -z'
'x+1/2, -y+1/2, z-1/2'

loop_
_atom_site_label
_atom_site_type_symbol
_atom_site_fract_x
_atom_site_fract_y
_atom_site_fract_z
_atom_site_U_iso_or_equiv
_atom_site_adp_type
_atom_site_occupancy
_atom_site_site_symmetry_order
_atom_site_calc_flag
_atom_site_refinement_flags_posn
_atom_site_refinement_flags_adp
_atom_site_refinement_flags_occupancy
_atom_site_disorder_assembly
_atom_site_disorder_group
Br1 Br 0.73578(12) 0.67337(6) 0.09274(9) 0.1634(6) Uani 0.5 1 d D U P A -1
Br2 Br 0.33464(11) 0.66844(5) 0.35924(8) 0.1353(4) Uani 0.5 1 d D U P A -1
C26 C 0.5966(7) 0.6810(4) 0.1198(5) 0.137(3) Uani 0.5 1 d D U P A -1
H26A H 0.574119 0.716387 0.112435 0.164 Uiso 0.5 1 calc R . P A -1
H26B H 0.554563 0.658037 0.088156 0.164 Uiso 0.5 1 calc R . P A -1
C27 C 0.5963(6) 0.6655(3) 0.2090(4) 0.0987(19) Uani 0.5 1 d D U P A -1
H27A H 0.619796 0.630279 0.216565 0.118 Uiso 0.5 1 calc R . P A -1
H27B H 0.637093 0.688831 0.240906 0.118 Uiso 0.5 1 calc R . P A -1
C28 C 0.4852(6) 0.6706(3) 0.2293(4) 0.103(2) Uani 0.5 1 d D U P A -1
H28A H 0.460893 0.704156 0.211779 0.124 Uiso 0.5 1 calc R . P A -1
H28B H 0.447406 0.644150 0.201046 0.124 Uiso 0.5 1 calc R . P A -1
C29 C 0.4690(6) 0.6650(4) 0.3175(5) 0.114(3) Uani 0.5 1 d D U P A -1
H29A H 0.508122 0.691702 0.343998 0.137 Uiso 0.5 1 calc R . P A -1
H29B H 0.497250 0.631951 0.333628 0.137 Uiso 0.5 1 calc R . P A -1
O1 O 0.70172(14) 0.81535(9) 0.21627(12) 0.0843(6) Uani 1 1 d . . . . .
O2 O 0.54197(15) 0.77075(7) 0.50260(10) 0.0756(5) Uani 1 1 d . . . . .
O3 O 0.81765(16) 0.64447(9) 0.35424(15) 0.0959(7) Uani 1 1 d . . . . .
O4 O 0.50859(15) 0.58608(7) 0.52372(8) 0.0716(5) Uani 1 1 d . . . . .
C1 C 0.6017(2) 0.81711(10) 0.23136(15) 0.0685(6) Uani 1 1 d . . . . .
C2 C 0.5737(2) 0.81750(9) 0.31145(14) 0.0652(6) Uani 1 1 d . . . . .
C3 C 0.4723(2) 0.81777(10) 0.32899(15) 0.0688(6) Uani 1 1 d . . . . .
H3 H 0.452699 0.818416 0.382162 0.083 Uiso 1 1 calc R . . . .
C4 C 0.6511(2) 0.81536(9) 0.37885(15) 0.0677(6) Uani 1 1 d . . . . .
H4A H 0.713878 0.829799 0.360478 0.081 Uiso 1 1 calc R . . . .
H4B H 0.628237 0.836126 0.423414 0.081 Uiso 1 1 calc R . . . .
C5 C 0.7321(3) 0.81850(18) 0.1357(2) 0.1052(12) Uani 1 1 d . . . . .
H5A H 0.702908 0.790437 0.105938 0.158 Uiso 1 1 calc GR . . . .
H5B H 0.803746 0.816358 0.133166 0.158 Uiso 1 1 calc GR . . . .
H5C H 0.710160 0.850854 0.113329 0.158 Uiso 1 1 calc GR . . . .
C6 C 0.66776(18) 0.75987(9) 0.40641(14) 0.0642(6) Uani 1 1 d . . . . .
C7 C 0.73870(19) 0.72881(11) 0.36918(16) 0.0719(6) Uani 1 1 d . . . . .
H7 H 0.778230 0.742778 0.329097 0.086 Uiso 1 1 calc R . . . .
C8 C 0.75142(19) 0.67702(11) 0.39107(17) 0.0720(7) Uani 1 1 d . . . . .
C9 C 0.69369(19) 0.65586(10) 0.45189(14) 0.0672(6) Uani 1 1 d . . . . .
C10 C 0.6258(2) 0.68715(10) 0.49025(14) 0.0683(6) Uani 1 1 d . . . . .
H10 H 0.588888 0.673684 0.532269 0.082 Uiso 1 1 calc R . . . .
C11 C 0.61120(18) 0.73896(9) 0.46731(13) 0.0638(6) Uani 1 1 d . . . . .
C12 C 0.4724(3) 0.74856(15) 0.5550(2) 0.1071(11) Uani 1 1 d . . . . .
H12A H 0.443761 0.718181 0.530869 0.161 Uiso 1 1 calc GR . . . .
H12B H 0.420274 0.773130 0.565879 0.161 Uiso 1 1 calc GR . . . .
H12C H 0.505539 0.739224 0.604041 0.161 Uiso 1 1 calc GR . . . .
C13 C 0.8807(3) 0.6656(2) 0.2949(4) 0.1380(18) Uani 1 1 d . . . . .
H13A H 0.840974 0.684568 0.256827 0.207 Uiso 1 1 calc GR . . . .
H13B H 0.915177 0.638028 0.268084 0.207 Uiso 1 1 calc GR . . . .
H13C H 0.928667 0.688361 0.319453 0.207 Uiso 1 1 calc GR . . . .
C14 C 0.7024(2) 0.59848(10) 0.47218(16) 0.0744(7) Uani 1 1 d . . . . .
H14A H 0.769234 0.586331 0.459946 0.089 Uiso 1 1 calc R . . . .
H14B H 0.691337 0.593475 0.528863 0.089 Uiso 1 1 calc R . . . .
C15 C 0.62578(19) 0.56749(8) 0.42457(13) 0.0603(5) Uani 1 1 d . . . . .
C16 C 0.65075(17) 0.54469(8) 0.35156(12) 0.0560(5) Uani 1 1 d . . . . .
H16 H 0.716340 0.546350 0.333502 0.067 Uiso 1 1 calc R . . . .
C17 C 0.57825(16) 0.51959(7) 0.30591(10) 0.0498(4) Uani 1 1 d . . . . .
C18 C 0.47962(16) 0.51836(7) 0.33205(11) 0.0498(4) Uani 1 1 d . . . . .
C19 C 0.45290(18) 0.53946(8) 0.40518(11) 0.0550(5) Uani 1 1 d . . . . .
H19 H 0.387392 0.537469 0.423352 0.066 Uiso 1 1 calc R . . . .
C20 C 0.5279(2) 0.56388(8) 0.45074(11) 0.0585(5) Uani 1 1 d . . . . .
C21 C 0.4110(2) 0.58389(11) 0.55244(13) 0.0780(8) Uani 1 1 d . . . . .
H21A H 0.366413 0.600339 0.514979 0.117 Uiso 1 1 calc GR . . . .
H21B H 0.407825 0.601468 0.602899 0.117 Uiso 1 1 calc GR . . . .
H21C H 0.391634 0.548370 0.559224 0.117 Uiso 1 1 calc GR . . . .
C22 C 0.59197(15) 0.49218(8) 0.22643(11) 0.0494(4) Uani 1 1 d . . . . .
H22 H 0.661557 0.492295 0.208301 0.059 Uiso 1 1 calc R . . . .
C23 C 0.54981(16) 0.43772(8) 0.23740(10) 0.0496(4) Uani 1 1 d . . . . .
C24 C 0.59952(18) 0.39156(9) 0.22448(11) 0.0578(5) Uani 1 1 d . . . . .
H24 H 0.665616 0.391485 0.207432 0.069 Uiso 1 1 calc R . . . .
C25 C 0.5489(2) 0.34504(9) 0.23745(12) 0.0645(6) Uani 1 1 d . . . . .
H25 H 0.581566 0.313737 0.229007 0.077 Uiso 1 1 calc R . . . .

loop_
_atom_site_aniso_label
_atom_site_aniso_U_11
_atom_site_aniso_U_22
_atom_site_aniso_U_33
_atom_site_aniso_U_23
_atom_site_aniso_U_13
_atom_site_aniso_U_12
Br1 0.1562(11) 0.2018(14) 0.1322(9) -0.0585(9) -0.0031(8) -0.0315(9)
Br2 0.1490(9) 0.1273(8) 0.1292(8) 0.0374(6) -0.0161(8) 0.0216(7)
C26 0.137(6) 0.126(6) 0.147(7) -0.013(5) -0.038(6) 0.006(5)
C27 0.113(5) 0.104(4) 0.079(4) -0.014(3) -0.014(4) -0.009(4)
C28 0.120(5) 0.103(4) 0.085(5) 0.002(3) -0.036(4) 0.008(4)
C29 0.130(6) 0.091(4) 0.123(6) 0.007(4) -0.008(5) -0.003(4)
O1 0.0727(11) 0.1131(16) 0.0670(10) 0.0094(10) -0.0076(8) -0.0197(10)
O2 0.0986(12) 0.0651(10) 0.0629(10) -0.0012(8) -0.0036(9) 0.0017(9)
O3 0.0809(12) 0.0911(15) 0.1155(17) -0.0186(13) -0.0024(12) 0.0068(10)
O4 0.1179(14) 0.0612(9) 0.0357(7) -0.0084(6) -0.0018(8) 0.0021(9)
C1 0.0724(14) 0.0712(15) 0.0618(13) 0.0038(11) -0.0081(11) -0.0118(11)
C2 0.0779(15) 0.0599(13) 0.0576(12) 0.0025(10) -0.0148(10) -0.0074(11)
C3 0.0794(16) 0.0742(15) 0.0525(11) -0.0031(10) -0.0088(11) 0.0062(12)
C4 0.0789(15) 0.0618(13) 0.0619(13) 0.0019(10) -0.0185(11) -0.0130(11)
C5 0.086(2) 0.159(4) 0.0710(17) 0.0086(19) 0.0059(15) -0.026(2)
C6 0.0702(13) 0.0626(13) 0.0595(12) -0.0036(10) -0.0236(10) -0.0104(10)
C7 0.0660(13) 0.0775(16) 0.0720(14) -0.0053(12) -0.0155(11) -0.0122(12)
C8 0.0673(14) 0.0728(15) 0.0754(15) -0.0139(12) -0.0189(12) -0.0050(11)
C9 0.0787(15) 0.0625(13) 0.0599(13) -0.0107(10) -0.0291(11) -0.0020(11)
C10 0.0922(16) 0.0627(13) 0.0496(11) -0.0034(10) -0.0192(11) -0.0057(12)
C11 0.0803(14) 0.0594(13) 0.0514(11) -0.0057(9) -0.0190(10) -0.0029(10)
C12 0.147(3) 0.097(2) 0.0779(19) 0.0099(17) 0.032(2) 0.016(2)
C13 0.096(3) 0.146(4) 0.173(5) -0.027(3) 0.041(3) 0.001(2)
C14 0.0961(17) 0.0642(14) 0.0622(13) -0.0093(11) -0.0345(12) 0.0057(12)
C15 0.0850(15) 0.0482(11) 0.0473(10) -0.0003(8) -0.0184(10) 0.0032(10)
C16 0.0674(12) 0.0510(11) 0.0493(10) 0.0011(8) -0.0110(9) 0.0033(9)
C17 0.0659(11) 0.0460(10) 0.0373(9) 0.0009(7) -0.0057(8) 0.0013(8)
C18 0.0691(12) 0.0454(10) 0.0348(8) 0.0013(7) -0.0035(8) 0.0009(8)
C19 0.0785(13) 0.0484(10) 0.0382(9) 0.0001(8) 0.0023(8) 0.0037(9)
C20 0.0955(16) 0.0457(10) 0.0340(9) -0.0018(7) -0.0071(9) 0.0060(10)
C21 0.128(2) 0.0697(15) 0.0367(10) -0.0021(10) 0.0037(12) 0.0215(15)
C22 0.0599(11) 0.0509(10) 0.0375(8) 0.0001(7) -0.0011(8) 0.0024(8)
C23 0.0693(11) 0.0483(10) 0.0311(8) -0.0007(7) -0.0043(7) 0.0013(8)
C24 0.0786(14) 0.0555(12) 0.0394(9) -0.0031(8) -0.0037(9) 0.0081(10)
C25 0.0980(16) 0.0495(11) 0.0459(10) -0.0035(8) -0.0103(10) 0.0075(10)

loop_
_atom_type_symbol
_atom_type_description
_atom_type_scat_dispersion_real
_atom_type_scat_dispersion_imag
_atom_type_scat_source
C C 0.0181 0.0091 'International Tables Vol C Tables 4.2.6.8 and 6.1.1.4'
H H 0.0000 0.0000 'International Tables Vol C Tables 4.2.6.8 and 6.1.1.4'
Br Br -0.6763 1.2805 'International Tables Vol C Tables 4.2.6.8 and 6.1.1.4'
O O 0.0492 0.0322 'International Tables Vol C Tables 4.2.6.8 and 6.1.1.4'

loop_
_geom_angle_atom_site_label_1
_geom_angle_atom_site_label_2
_geom_angle_atom_site_label_3
_geom_angle
_geom_angle_site_symmetry_1
_geom_angle_site_symmetry_3
_geom_angle_publ_flag
C27 C26 Br1 102.2(6) . . ?
C28 C27 C26 101.8(6) . . ?
C29 C28 C27 111.0(5) . . ?
C28 C29 Br2 119.6(7) . . ?
C1 O1 C5 117.7(2) . . ?
C11 O2 C12 118.4(2) . . ?
C8 O3 C13 118.0(3) . . ?
C20 O4 C21 118.2(2) . . ?
O1 C1 C2 116.7(2) . . ?
O1 C1 C3 123.4(2) . 2_655 ?
C2 C1 C3 119.9(2) . 2_655 ?
C1 C2 C4 121.7(2) . . ?
C3 C2 C1 118.2(2) . . ?
C3 C2 C4 120.0(2) . . ?
C2 C3 C1 121.9(2) . 2_655 ?
C6 C4 C2 110.80(19) . . ?
C7 C6 C4 120.3(2) . . ?
C11 C6 C4 120.8(2) . . ?
C11 C6 C7 118.9(2) . . ?
C6 C7 C8 121.0(3) . . ?
O3 C8 C7 123.1(3) . . ?
O3 C8 C9 116.8(3) . . ?
C9 C8 C7 120.0(3) . . ?
C8 C9 C14 120.2(2) . . ?
C10 C9 C8 118.8(2) . . ?
C10 C9 C14 121.0(3) . . ?
C9 C10 C11 121.4(3) . . ?
O2 C11 C6 117.2(2) . . ?
O2 C11 C10 122.9(2) . . ?
C6 C11 C10 119.8(2) . . ?
C15 C14 C9 110.23(19) . . ?
C16 C15 C14 121.0(2) . . ?
C20 C15 C14 120.2(2) . . ?
C20 C15 C16 118.7(2) . . ?
C17 C16 C15 120.4(2) . . ?
C16 C17 C18 119.65(18) . . ?
C16 C17 C22 127.61(19) . . ?
C18 C17 C22 112.73(17) . . ?
C17 C18 C22 113.51(16) . 2_655 ?
C19 C18 C17 121.27(19) . . ?
C19 C18 C22 125.2(2) . 2_655 ?
C18 C19 C20 117.9(2) . . ?
O4 C20 C15 115.9(2) . . ?
O4 C20 C19 122.1(2) . . ?
C15 C20 C19 121.96(18) . . ?
C17 C22 C18 106.06(16) . 2_655 ?
C17 C22 C23 106.04(15) . . ?
C18 C22 C23 104.86(16) 2_655 . ?
C23 C23 C22 112.89(11) 2_655 . ?
C24 C23 C22 126.7(2) . . ?
C24 C23 C23 120.42(14) . 2_655 ?
C23 C24 C25 118.9(2) . . ?
C25 C25 C24 120.67(14) 2_655 . ?

loop_
_geom_bond_atom_site_label_1
_geom_bond_atom_site_label_2
_geom_bond_distance
_geom_bond_site_symmetry_2
_geom_bond_publ_flag
Br1 C26 1.927(8) . ?
Br2 C29 1.933(7) . ?
C26 C27 1.545(8) . ?
C27 C28 1.529(8) . ?
C28 C29 1.501(8) . ?
O1 C1 1.362(3) . ?
O1 C5 1.414(4) . ?
O2 C11 1.374(3) . ?
O2 C12 1.405(4) . ?
O3 C8 1.370(4) . ?
O3 C13 1.417(5) . ?
O4 C20 1.376(2) . ?
O4 C21 1.394(4) . ?
C1 C2 1.395(4) . ?
C1 C3 1.407(4) 2_655 ?
C2 C3 1.389(4) . ?
C2 C4 1.524(3) . ?
C4 C6 1.521(3) . ?
C6 C7 1.393(4) . ?
C6 C11 1.384(4) . ?
C7 C8 1.396(4) . ?
C8 C9 1.394(4) . ?
C9 C10 1.377(4) . ?
C9 C14 1.524(4) . ?
C10 C11 1.405(3) . ?
C14 C15 1.519(3) . ?
C15 C16 1.399(3) . ?
C15 C20 1.386(4) . ?
C16 C17 1.388(3) . ?
C17 C18 1.392(3) . ?
C17 C22 1.519(3) . ?
C18 C19 1.389(3) . ?
C18 C22 1.521(3) 2_655 ?
C19 C20 1.403(3) . ?
C22 C23 1.526(3) . ?
C23 C23 1.399(4) 2_655 ?
C23 C24 1.382(3) . ?
C24 C25 1.396(3) . ?
C25 C25 1.374(5) 2_655 ?
